data_2008462
loop_
_publ_author_name
'Christidis, Panayiotis C.'
'Tossidis, Ioannis A.'
'Paschalidis, Damianos G.'

_publ_section_title
;Bis[<i>N</i>-benzoyl-<i>N</i>'-(2-pyridylmethylene)hydrazine]trinitratocerium(III)
 acetone dihydrate
;
_journal_issue 5
_journal_name_full 'Acta Crystallographica Section C'
_journal_page_first 707
_journal_page_last 710
_journal_paper_doi 10.1107/S0108270199000438
_journal_volume 55
_journal_year 1999
_chemical_formula_iupac '[Ce (NO3 )3 (C13 H11 N3 O)2 ], C3 H6 O, 2H2 O'
_chemical_formula_moiety 'C26 H22 Ce N9 O11 ,C3 H6 O, 2H2 O'
_chemical_formula_sum 'C29 H32 Ce N9 O14'
_chemical_formula_weight 870.76
_chemical_name_systematic
;
 Trinitrato-bis[N-(2-pyridinylmethylene)-N'-benzoyl-hydrazino]cerium(III)
 acetone dihydrate
;
_space_group_IT_number 14
_symmetry_cell_setting monoclinic
_symmetry_space_group_name_Hall '-P 2yn'
_symmetry_space_group_name_H-M 'P 1 21/n 1'
_audit_creation_method 'manual editing of SHELXL-97 output CIF file'
_cell_angle_alpha 90.00
_cell_angle_beta 99.188(9)
_cell_angle_gamma 90.00
_cell_formula_units_Z 8
_cell_length_a 18.6342(19)
_cell_length_b 11.1941(8)
_cell_length_c 34.734(2)
_cell_measurement_reflns_used 24
_cell_measurement_temperature 293(2)
_cell_measurement_theta_max 18.15
_cell_measurement_theta_min 15.05
_cell_volume 7152.3(10)
_computing_cell_refinement DIF4
_computing_data_collection 'DIF4 (Stoe & Cie, 1988a)'
_computing_data_reduction 'REDU4 (Stoe & Cie, 1988b)'
_computing_molecular_graphics 'DIAMOND (Bergerhoff, 1996)'
_computing_publication_material SHELXL97
_computing_structure_refinement 'SHELXL97 (Sheldrick, 1997)'
_computing_structure_solution 'SHELXS97 (Sheldrick, 1990)'
_diffrn_ambient_temperature 293(2)
_diffrn_measured_fraction_theta_full 0.937
_diffrn_measured_fraction_theta_max 0.937
_diffrn_measurement_device_type 'Upgraded Philips PW1100'
_diffrn_measurement_method \q/2\q
_diffrn_radiation_monochromator graphite
_diffrn_radiation_source 'fine-focus sealed tube'
_diffrn_radiation_type MoK\a
_diffrn_radiation_wavelength 0.71070
_diffrn_reflns_av_R_equivalents 0.0183
_diffrn_reflns_av_sigmaI/netI 0.0683
_diffrn_reflns_limit_h_max 21
_diffrn_reflns_limit_h_min -22
_diffrn_reflns_limit_k_max 13
_diffrn_reflns_limit_k_min -5
_diffrn_reflns_limit_l_max 41
_diffrn_reflns_limit_l_min -16
_diffrn_reflns_number 13582
_diffrn_reflns_theta_full 25.01
_diffrn_reflns_theta_max 25.01
_diffrn_reflns_theta_min 1.91
_diffrn_standards_decay_% 14
_diffrn_standards_interval_time 120
_diffrn_standards_number 3
_exptl_absorpt_coefficient_mu 1.352
_exptl_absorpt_correction_T_max 0.694
_exptl_absorpt_correction_T_min 0.545
_exptl_absorpt_correction_type psi-scan
_exptl_absorpt_process_details '(EMPIR; Stoe & Cie, 1988c)'
_exptl_crystal_colour yellow
_exptl_crystal_density_diffrn 1.617
_exptl_crystal_density_meas 1.59
_exptl_crystal_density_method 'flotation in CCl~4~/CHCl~3~'
_exptl_crystal_description prism
_exptl_crystal_F_000 3512
_exptl_crystal_size_max 0.60
_exptl_crystal_size_mid 0.36
_exptl_crystal_size_min 0.27
_refine_diff_density_max 1.127
_refine_diff_density_min -0.935
_refine_ls_extinction_method none
_refine_ls_goodness_of_fit_ref 0.945
_refine_ls_hydrogen_treatment mixed
_refine_ls_matrix_type full
_refine_ls_number_parameters 959
_refine_ls_number_reflns 12484
_refine_ls_number_restraints 0
_refine_ls_restrained_S_all 0.945
_refine_ls_R_factor_all 0.1077
_refine_ls_R_factor_gt 0.0462
_refine_ls_shift/su_max 0.048
_refine_ls_shift/su_mean 0.001
_refine_ls_structure_factor_coef Fsqd
_refine_ls_weighting_details 'w = 1/[\s^2^(Fo^2^)+(0.0674P)^2^] where P=(Fo^2^+2Fc^2^)/3'
_refine_ls_weighting_scheme calc
_refine_ls_wR_factor_ref 0.1162
_reflns_number_gt 7456
_reflns_number_total 12484
_reflns_threshold_expression I>2\s(I)
_cod_data_source_file gd1012.cif
_cod_data_source_block ce186
_cod_depositor_comments
;
The following automatic conversions were performed:

'_refine_ls_weighting_scheme' value 'calc w =
1/[\s^2^(Fo^2^)+(0.0674P)^2^] where P=(Fo^2^+2Fc^2^)/3' was changed
to 'calc'. New tag '_refine_ls_weighting_details' was created. The
value of the new tag was set to 'w = 1/[\s^2^(Fo^2^)+(0.0674P)^2^]
where P=(Fo^2^+2Fc^2^)/3'.

Automatic conversion script
Id: cif_fix_values 3143 2015-03-26 13:38:13Z robertas 
;
_cod_original_sg_symbol_H-M 'P 21/n'
_cod_database_code 2008462
_cod_database_fobs_code 2008462

loop_
_symmetry_equiv_pos_as_xyz
'x, y, z'
'-x+1/2, y+1/2, -z+1/2'
'-x, -y, -z'
'x-1/2, -y-1/2, z-1/2'

loop_
_atom_site_label
_atom_site_fract_x
_atom_site_fract_y
_atom_site_fract_z
_atom_site_U_iso_or_equiv
_atom_site_adp_type
_atom_site_calc_flag
_atom_site_refinement_flags
_atom_site_occupancy
_atom_site_disorder_assembly
_atom_site_disorder_group
_atom_site_type_symbol
Ce1 .141700(15) .29875(3) .652738(8) .03144(10) Uani d . 1 . . Ce
C1A .1984(3) .2184(5) .52565(15) .0380(13) Uani d . 1 . . C
C2A .2557(3) .1577(6) .51360(18) .0538(17) Uani d . 1 . . C
H2A .3001 .1513 .5301 .065 Uiso calc R 1 . . H
C3A .2463(4) .1063(6) .4767(2) .067(2) Uani d . 1 . . C
H3A .2848 .0659 .4685 .080 Uiso calc R 1 . . H
C4A .1816(4) .1144(6) .45222(19) .0642(19) Uani d . 1 . . C
H4A .1765 .0811 .4274 .077 Uiso calc R 1 . . H
C5A .1249(4) .1706(6) .46409(18) .0629(19) Uani d . 1 . . C
H5A .0802 .1740 .4478 .075 Uiso calc R 1 . . H
C6A .1333(3) .2238(6) .50088(16) .0483(15) Uani d . 1 . . C
H6A .0942 .2634 .5087 .058 Uiso calc R 1 . . H
C7A .2031(3) .2693(5) .56539(15) .0367(13) Uani d . 1 . . C
C8A .3299(3) .3496(5) .64451(16) .0425(15) Uani d . 1 . . C
H8A .3715 .3549 .6329 .051 Uiso calc R 1 . . H
C9A .3327(3) .3783(5) .68600(14) .0338(12) Uani d . 1 . . C
C10A .3982(3) .4072(6) .70874(17) .0491(16) Uani d . 1 . . C
H10A .4408 .4105 .6980 .059 Uiso calc R 1 . . H
C11A .3989(3) .4311(6) .74787(16) .0535(17) Uani d . 1 . . C
H11A .4423 .4499 .7640 .064 Uiso calc R 1 . . H
C12A .3361(3) .4269(6) .76246(16) .0491(16) Uani d . 1 . . C
H12A .3355 .4416 .7888 .059 Uiso calc R 1 . . H
C13A .2723(3) .4001(5) .73752(16) .0441(15) Uani d . 1 . . C
H13A .2290 .4001 .7477 .053 Uiso calc R 1 . . H
C14A .0790(3) .2398(5) .78111(14) .0352(13) Uani d . 1 . . C
C15A .1461(3) .2220(6) .80418(16) .0489(16) Uani d . 1 . . C
H15A .1884 .2288 .7933 .059 Uiso calc R 1 . . H
C16A .1501(3) .1943(6) .84309(17) .0528(17) Uani d . 1 . . C
H16A .1952 .1826 .8585 .063 Uiso calc R 1 . . H
C17A .0883(4) .1841(6) .85912(17) .0564(18) Uani d . 1 . . C
H17A .0914 .1670 .8855 .068 Uiso calc R 1 . . H
C18A .0216(4) .1990(7) .83655(18) .071(2) Uani d . 1 . . C
H18A -.0204 .1885 .8474 .086 Uiso calc R 1 . . H
C19A .0168(3) .2291(6) .79811(17) .0530(17) Uani d . 1 . . C
H19A -.0285 .2426 .7832 .064 Uiso calc R 1 . . H
C20A .0773(3) .2691(5) .73978(15) .0357(13) Uani d . 1 . . C
C21A -.0423(3) .3840(5) .66210(16) .0417(14) Uani d . 1 . . C
H21A -.0839 .3918 .6735 .050 Uiso calc R 1 . . H
C22A -.0415(3) .4279(5) .62250(15) .0370(13) Uani d . 1 . . C
C23A -.1044(3) .4704(6) .59993(17) .0520(16) Uani d . 1 . . C
H23A -.1484 .4676 .6094 .062 Uiso calc R 1 . . H
C24A -.1016(3) .5167(6) .56353(19) .0617(19) Uani d . 1 . . C
H24A -.1430 .5476 .5483 .074 Uiso calc R 1 . . H
C25A -.0357(3) .5161(6) .55023(18) .0602(18) Uani d . 1 . . C
H25A -.0314 .5461 .5257 .072 Uiso calc R 1 . . H
C26A .0243(3) .4691(6) .57466(17) .0514(16) Uani d . 1 . . C
H26A .0687 .4692 .5657 .062 Uiso calc R 1 . . H
N1A .2686(2) .2881(4) .58589(12) .0384(11) Uani d . 1 . . N
H1A .3077 .2825 .5757 .046 Uiso calc R 1 . . H
N2A .2697(2) .3173(4) .62467(12) .0367(11) Uani d . 1 . . N
N3A .2694(2) .3746(4) .70017(12) .0371(11) Uani d . 1 . . N
N4A .0125(2) .3046(4) .71830(12) .0393(11) Uani d . 1 . . N
H4A1 -.0270 .3070 .7282 .047 Uiso calc R 1 . . H
N5A .0137(2) .3357(4) .68062(12) .0185(10) Uani d . 1 . . C
N6A .0225(2) .4248(4) .60953(12) .0385(11) Uani d . 1 . . N
N7A .0349(2) .0828(5) .63480(15) .0441(12) Uani d . 1 . . N
N8A .2336(2) .0636(5) .65329(14) .0438(12) Uani d . 1 . . N
N9A .1599(2) .5686(5) .66469(14) .0449(12) Uani d . 1 . . N
O1A .14724(18) .2945(3) .57885(10) .0383(9) Uani d . 1 . . O
O2A .13161(17) .2633(4) .72355(10) .0405(9) Uani d . 1 . . O
O3A .03789(19) .1701(4) .61209(11) .0435(10) Uani d . 1 . . O
O4A .0725(2) .0901(4) .66788(11) .0522(11) Uani d . 1 . . O
O5A -.0051(2) -.0020(4) .62434(13) .0620(12) Uani d . 1 . . O
O6A .2367(2) .1310(4) .68262(11) .0457(10) Uani d . 1 . . O
O7A .1897(2) .0932(4) .62340(11) .0493(10) Uani d . 1 . . O
O8A .2733(2) -.0235(4) .65417(14) .0748(15) Uani d . 1 . . O
O9A .12799(19) .5025(4) .68721(11) .0462(10) Uani d . 1 . . O
O10A .1774(2) .5199(4) .63540(11) .0454(10) Uani d . 1 . . O
O11A .1721(2) .6742(4) .67245(14) .0663(13) Uani d . 1 . . O
Ce2 .355693(15) .86581(3) .349978(8) .03272(10) Uani d . 1 . . Ce
C1B .4221(3) .8169(5) .22265(15) .0350(12) Uani d . 1 . . C
C2B .4849(3) .7997(6) .20661(17) .0521(17) Uani d . 1 . . C
H2B .5297 .8131 .2221 .063 Uiso calc R 1 . . H
C3B .4831(3) .7641(7) .16924(17) .064(2) Uani d . 1 . . C
H3B .5260 .7508 .1594 .076 Uiso calc R 1 . . H
C4B .4161(3) .7476(6) .14579(17) .0583(18) Uani d . 1 . . C
H4B .4138 .7243 .1199 .070 Uiso calc R 1 . . H
C5B .3532(3) .7659(6) .16083(17) .0554(17) Uani d . 1 . . C
H5B .3085 .7549 .1450 .066 Uiso calc R 1 . . H
C6B .3555(3) .8001(5) .19893(16) .0460(15) Uani d . 1 . . C
H6B .3126 .8121 .2088 .055 Uiso calc R 1 . . H
C7B .4217(3) .8506(5) .26320(15) .0371(13) Uani d . 1 . . C
C8B .5407(3) .9577(5) .34369(15) .0421(14) Uani d . 1 . . C
H8B .5830 .9662 .3330 .050 Uiso calc R 1 . . H
C9B .5383(3) .9943(5) .38339(16) .0417(14) Uani d . 1 . . C
C10B .5998(3) 1.0374(5) .40668(17) .0512(16) Uani d . 1 . . C
H10B .6442 1.0384 .3977 .061 Uiso calc R 1 . . H
C11B .5944(4) 1.0789(6) .44358(18) .0637(19) Uani d . 1 . . C
H11B .6351 1.1092 .4596 .076 Uiso calc R 1 . . H
C12B .5295(3) 1.0752(6) .45621(18) .0618(18) Uani d . 1 . . C
H12B .5247 1.1024 .4810 .074 Uiso calc R 1 . . H
C13B .4697(3) 1.0296(6) .43116(17) .0513(16) Uani d . 1 . . C
H13B .4251 1.0280 .4399 .062 Uiso calc R 1 . . H
C14B .3024(3) .7362(5) .47276(15) .0427(14) Uani d . 1 . . C
C15B .3695(3) .6859(6) .48640(18) .0525(16) Uani d . 1 . . C
H15B .4093 .7011 .4740 .063 Uiso calc R 1 . . H
C16B .3760(4) .6122(7) .5190(2) .076(2) Uani d . 1 . . C
H16B .4206 .5761 .5279 .091 Uiso calc R 1 . . H
C17B .3197(5) .5916(7) .5382(2) .077(2) Uani d . 1 . . C
H17B .3256 .5423 .5600 .092 Uiso calc R 1 . . H
C18B .2553(4) .6429(8) .5254(2) .088(3) Uani d . 1 . . C
H18B .2165 .6300 .5388 .106 Uiso calc R 1 . . H
C19B .2460(4) .7141(7) .49291(19) .070(2) Uani d . 1 . . C
H19B .2008 .7481 .4843 .085 Uiso calc R 1 . . H
C20B .2957(3) .8068(5) .43612(15) .0374(13) Uani d . 1 . . C
C21B .1658(3) .9013(5) .35891(15) .0387(13) Uani d . 1 . . C
H21B .1233 .8978 .3698 .046 Uiso calc R 1 . . H
C22B .1636(3) .9390(5) .31918(15) .0340(12) Uani d . 1 . . C
C23B .0976(3) .9685(5) .29635(16) .0452(15) Uani d . 1 . . C
H23B .0547 .9654 .3068 .054 Uiso calc R 1 . . H
C24B .0966(3) 1.0021(6) .25844(17) .0508(16) Uani d . 1 . . C
H24B .0529 1.0217 .2428 .061 Uiso calc R 1 . . H
C25B .1601(3) 1.0066(6) .24375(16) .0488(16) Uani d . 1 . . C
H25B .1608 1.0278 .2179 .059 Uiso calc R 1 . . H
C26B .2232(3) .9790(6) .26836(16) .0471(15) Uani d . 1 . . C
H26B .2666 .9846 .2584 .056 Uiso calc R 1 . . H
N1B .4859(2) .8844(4) .28532(13) .0430(12) Uani d . 1 . . N
H1B .5258 .8874 .2759 .052 Uiso calc R 1 . . H
N2B .4831(2) .9134(4) .32360(12) .0408(11) Uani d . 1 . . N
N3B .4725(2) .9887(4) .39579(13) .0417(11) Uani d . 1 . . N
N4B .2287(2) .8277(4) .41638(12) .0382(11) Uani d . 1 . . N
H4B1 .1899 .8141 .4262 .046 Uiso calc R 1 . . H
N5B .2270(2) .8725(4) .37919(12) .0358(11) Uani d . 1 . . N
N6B .2271(2) .9452(4) .30491(12) .0358(10) Uani d . 1 . . N
N7B .4657(2) .6546(4) .36200(15) .0408(12) Uani d . 1 . . N
N8B .2667(2) .6270(4) .34220(15) .0421(12) Uani d . 1 . . N
N9B .3379(3) 1.1374(5) .34447(17) .0537(14) Uani d . 1 . . N
O1B .36566(18) .8475(3) .27841(10) .0409(9) Uani d . 1 . . O
O2B .35009(18) .8410(3) .42337(10) .0409(9) Uani d . 1 . . O
O3B .46131(19) .7312(4) .38833(11) .0463(10) Uani d . 1 . . O
O4B .4266(2) .6688(4) .33000(11) .0520(11) Uani d . 1 . . O
O5B .5084(2) .5705(4) .36802(13) .0619(12) Uani d . 1 . . O
O6B .3083(2) .6498(4) .37328(11) .0486(10) Uani d . 1 . . O
O7B .26309(19) .7019(3) .31511(11) .0440(10) Uani d . 1 . . O
O8B .2298(3) .5357(4) .33846(14) .0769(15) Uani d . 1 . . O
O9B .3190(2) 1.0805(4) .37244(12) .0535(11) Uani d . 1 . . O
O10B .36758(19) 1.0767(4) .32018(11) .0485(10) Uani d . 1 . . O
O11B .3280(3) 1.2456(5) .34001(17) .0894(17) Uani d . 1 . . O
C1AC .3808(4) .3670(6) .4499(2) .0643(19) Uani d . 1 . . C
C2AC .4199(4) .3971(10) .4184(2) .118(4) Uani d . 1 . . C
H2A1 .4359 .4786 .4211 .177 Uiso calc R 1 . . H
H2A2 .3885 .3871 .3939 .177 Uiso calc R 1 . . H
H2A3 .4613 .3455 .4194 .177 Uiso calc R 1 . . H
C3AC .3023(4) .3899(8) .4432(2) .092(3) Uani d . 1 . . C
H3A1 .2825 .3703 .4662 .138 Uiso calc R 1 . . H
H3A2 .2795 .3417 .4218 .138 Uiso calc R 1 . . H
H3A3 .2936 .4728 .4370 .138 Uiso calc R 1 . . H
O1AC .4125(3) .3249(6) .47994(16) .107(2) Uani d . 1 . . O
C4AC .0928(4) .8226(7) .5471(2) .070(2) Uani d . 1 . . C
C5AC .0973(8) .9495(9) .5382(3) .182(6) Uani d . 1 . . C
H5A1 .1471 .9749 .5436 .272 Uiso calc R 1 . . H
H5A2 .0691 .9945 .5539 .272 Uiso calc R 1 . . H
H5A3 .0787 .9626 .5111 .272 Uiso calc R 1 . . H
C6AC .1079(5) .7895(8) .5878(2) .114(4) Uani d . 1 . . C
H6A1 .0878 .7120 .5912 .172 Uiso calc R 1 . . H
H6A2 .0865 .8470 .6030 .172 Uiso calc R 1 . . H
H6A3 .1595 .7875 .5962 .172 Uiso calc R 1 . . H
O2AC .0752(3) .7538(5) .52090(14) .0838(16) Uani d . 1 . . O
O1W .6257(2) .9247(4) .26588(11) .0629(13) Uani d . 1 . . O
O2W -.1281(2) .3458(4) .74049(11) .0624(13) Uani d . 1 . . O
O3W .0906(2) .8147(4) .44285(12) .0595(12) Uani d . 1 . . O
O4W .4027(2) .2858(5) .55838(12) .0749(16) Uani d . 1 . . O

loop_
_atom_site_aniso_label
_atom_site_aniso_U_11
_atom_site_aniso_U_22
_atom_site_aniso_U_33
_atom_site_aniso_U_12
_atom_site_aniso_U_13
_atom_site_aniso_U_23
Ce1 .02425(16) .0409(2) .02849(17) .00063(14) .00227(12) -.00002(14)
C1A .047(3) .037(3) .030(3) -.003(3) .006(2) .001(2)
C2A .045(4) .068(5) .049(4) .001(3) .007(3) -.013(3)
C3A .075(5) .063(5) .065(5) .008(4) .016(4) -.021(4)
C4A .088(5) .061(5) .042(4) -.003(4) .007(4) -.015(3)
C5A .075(5) .069(5) .038(4) .003(4) -.011(3) -.003(3)
C6A .049(4) .059(4) .035(3) .005(3) .001(3) .004(3)
C7A .036(3) .037(3) .036(3) -.002(3) .005(2) .010(3)
C8A .029(3) .056(4) .044(3) -.009(3) .010(3) -.004(3)
C9A .029(3) .044(3) .026(3) -.005(2) -.001(2) -.002(2)
C10A .031(3) .065(4) .050(4) -.004(3) .001(3) -.010(3)
C11A .032(3) .082(5) .043(4) -.011(3) -.006(3) -.019(3)
C12A .046(3) .060(4) .041(3) -.002(3) .006(3) -.020(3)
C13A .035(3) .055(4) .043(3) -.004(3) .010(3) -.012(3)
C14A .032(3) .047(4) .027(3) .000(3) .004(2) .000(3)
C15A .034(3) .072(5) .040(3) -.007(3) .006(3) .007(3)
C16A .049(4) .059(4) .043(4) -.002(3) -.013(3) .009(3)
C17A .068(5) .067(5) .036(3) .002(4) .015(3) .013(3)
C18A .055(4) .115(7) .049(4) .016(4) .022(3) .028(4)
C19A .043(3) .073(5) .044(4) .010(3) .011(3) .018(3)
C20A .028(3) .040(3) .038(3) -.002(2) .002(2) -.001(3)
C21A .034(3) .053(4) .041(3) -.008(3) .014(3) -.005(3)
C22A .033(3) .037(3) .040(3) .005(3) .003(2) -.001(3)
C23A .037(3) .061(4) .057(4) .010(3) .005(3) .010(3)
C24A .055(4) .070(5) .058(4) .024(4) .002(3) .014(4)
C25A .065(4) .071(5) .044(4) .025(4) .008(3) .018(3)
C26A .048(4) .062(4) .047(4) .011(3) .015(3) .011(3)
N1A .030(2) .059(3) .027(2) -.006(2) .0056(19) -.009(2)
N2A .032(3) .044(3) .034(3) .000(2) .005(2) -.003(2)
N3A .026(2) .046(3) .039(3) .001(2) .0039(19) -.008(2)
N4A .024(2) .055(3) .039(3) .004(2) .0060(19) .004(2)
N5A .014(2) .029(3) .012(2) .0022(19) -.0011(17) .0040(19)
N6A .038(3) .043(3) .035(3) .007(2) .007(2) .008(2)
N7A .030(3) .049(3) .055(3) -.003(2) .012(2) .002(3)
N8A .032(3) .049(3) .052(3) .002(2) .011(2) .004(3)
N9A .039(3) .047(3) .046(3) .001(2) -.001(2) -.008(3)
O1A .0273(19) .054(3) .033(2) .0017(18) .0029(16) -.0001(18)
O2A .0241(18) .062(3) .035(2) -.0005(18) .0033(16) .0028(19)
O3A .040(2) .044(2) .044(2) -.0078(19) -.0024(18) .007(2)
O4A .046(2) .069(3) .038(2) .000(2) -.0038(19) .012(2)
O5A .053(3) .053(3) .080(3) -.014(2) .010(2) .003(2)
O6A .041(2) .052(3) .044(2) .0046(19) .0028(18) -.003(2)
O7A .047(2) .059(3) .037(2) .002(2) -.0052(19) .003(2)
O8A .071(3) .067(3) .086(4) .037(3) .010(3) .000(3)
O9A .043(2) .048(3) .049(2) .0010(19) .0137(19) -.003(2)
O10A .050(2) .047(3) .040(2) .000(2) .0093(18) .000(2)
O11A .071(3) .042(3) .082(3) -.005(2) .001(3) -.011(3)
Ce2 .02558(16) .0424(2) .02953(17) -.00063(14) .00243(12) -.00241(15)
C1B .034(3) .036(3) .035(3) .000(2) .004(2) .002(2)
C2B .035(3) .070(5) .051(4) -.011(3) .005(3) -.018(3)
C3B .051(4) .094(6) .048(4) -.010(4) .015(3) -.026(4)
C4B .069(4) .072(5) .033(3) -.007(4) .007(3) -.018(3)
C5B .044(4) .073(5) .043(4) .009(3) -.012(3) -.007(3)
C6B .038(3) .058(4) .040(3) .009(3) .000(3) -.001(3)
C7B .034(3) .038(3) .038(3) .002(3) .004(3) .002(3)
C8B .027(3) .056(4) .041(3) -.006(3) -.003(2) -.007(3)
C9B .036(3) .040(3) .046(3) -.005(3) -.002(3) -.004(3)
C10B .042(3) .055(4) .054(4) -.009(3) -.001(3) -.014(3)
C11B .058(4) .074(5) .050(4) -.019(4) -.017(3) -.013(4)
C12B .062(4) .072(5) .050(4) -.017(4) .007(3) -.021(4)
C13B .044(3) .062(4) .049(4) -.011(3) .013(3) -.013(3)
C14B .047(3) .047(4) .032(3) .004(3) -.001(3) -.007(3)
C15B .045(4) .058(4) .051(4) .004(3) -.004(3) -.006(3)
C16B .074(5) .069(5) .073(5) .009(4) -.029(4) .011(4)
C17B .104(7) .071(5) .046(4) -.009(5) -.015(4) .016(4)
C18B .078(6) .124(8) .063(5) .006(5) .012(4) .038(5)
C19B .052(4) .102(7) .058(4) .021(4) .011(3) .029(4)
C20B .036(3) .045(4) .031(3) .001(3) .003(2) -.007(3)
C21B .028(3) .047(4) .040(3) .006(3) .003(2) .000(3)
C22B .031(3) .035(3) .037(3) .000(2) .009(2) .000(2)
C23B .022(3) .067(4) .046(4) .001(3) .005(2) .006(3)
C24B .033(3) .062(4) .054(4) .008(3) -.001(3) .020(3)
C25B .045(3) .066(4) .035(3) .009(3) .007(3) .018(3)
C26B .025(3) .075(5) .043(3) .000(3) .009(2) .009(3)
N1B .033(3) .060(3) .037(3) -.006(2) .007(2) -.011(2)
N2B .034(3) .053(3) .036(3) -.007(2) .008(2) -.004(2)
N3B .038(3) .049(3) .038(3) -.008(2) .004(2) -.007(2)
N4B .034(2) .055(3) .026(2) .004(2) .0070(19) .005(2)
N5B .034(3) .043(3) .029(2) .001(2) .003(2) -.001(2)
N6B .031(2) .043(3) .032(2) .001(2) .0012(19) .004(2)
N7B .030(3) .042(3) .051(3) -.006(2) .010(2) -.001(3)
N8B .030(3) .043(3) .053(3) -.004(2) .007(2) -.008(3)
N9B .028(3) .053(4) .075(4) -.005(2) -.004(3) .003(3)
O1B .0258(19) .057(3) .040(2) -.0001(18) .0053(17) -.0053(19)
O2B .029(2) .053(3) .039(2) -.0024(18) .0025(17) -.0024(19)
O3B .037(2) .052(3) .046(2) .003(2) -.0029(18) -.010(2)
O4B .043(2) .064(3) .047(3) -.001(2) .000(2) -.007(2)
O5B .048(3) .051(3) .086(3) .014(2) .012(2) .003(2)
O6B .048(2) .050(3) .046(2) -.003(2) .003(2) -.003(2)
O7B .042(2) .048(3) .042(2) -.0004(19) .0056(18) .005(2)
O8B .081(3) .059(3) .091(4) -.034(3) .014(3) -.005(3)
O9B .051(3) .059(3) .053(3) .002(2) .013(2) -.006(2)
O10B .037(2) .058(3) .051(3) -.001(2) .0091(19) .003(2)
O11B .087(4) .047(3) .138(5) .003(3) .028(3) .006(3)
C1AC .073(5) .067(5) .054(4) -.008(4) .014(4) .001(4)
C2AC .085(6) .201(12) .073(6) .001(7) .026(5) .022(7)
C3AC .067(5) .094(7) .113(7) .002(5) .009(5) .016(5)
O1AC .109(5) .150(6) .061(4) .039(4) .013(3) .028(4)
C4AC .090(6) .059(5) .065(5) .004(4) .022(4) .006(4)
C5AC .37(2) .084(8) .092(8) -.038(10) .053(10) .014(6)
C6AC .194(11) .086(7) .062(5) .021(7) .018(6) .011(5)
O2AC .101(4) .094(4) .059(3) -.013(3) .017(3) -.002(3)
O1W .040(2) .106(4) .043(2) -.016(2) .0082(19) .004(2)
O2W .036(2) .102(4) .049(3) .016(2) .0077(19) -.007(2)
O3W .042(2) .084(4) .051(3) -.001(2) .002(2) .005(2)
O4W .037(2) .136(5) .051(3) -.007(3) .007(2) .008(3)

loop_
_atom_type_symbol
_atom_type_description
_atom_type_scat_dispersion_real
_atom_type_scat_dispersion_imag
_atom_type_scat_source
C C 0.0033 0.0016 'International Tables Vol C Tables 4.2.6.8 and 6.1.1.4'
H H 0.0000 0.0000 'International Tables Vol C Tables 4.2.6.8 and 6.1.1.4'
N N 0.0061 0.0033 'International Tables Vol C Tables 4.2.6.8 and 6.1.1.4'
O O 0.0106 0.0060 'International Tables Vol C Tables 4.2.6.8 and 6.1.1.4'
Ce Ce -0.2486 2.6331 'International Tables Vol C Tables 4.2.6.8 and 6.1.1.4'

loop_
_geom_angle_atom_site_label_1
_geom_angle_atom_site_label_2
_geom_angle_atom_site_label_3
_geom_angle
_geom_angle_publ_flag
O2A Ce1 O1A 169.71(13) no
O2A Ce1 O9A 70.27(12) no
O1A Ce1 O9A 119.64(12) no
O2A Ce1 O3A 105.87(11) no
O1A Ce1 O3A 66.42(11) no
O9A Ce1 O3A 127.37(12) no
O2A Ce1 O10A 115.26(12) no
O1A Ce1 O10A 75.01(11) no
O9A Ce1 O10A 48.35(12) yes
O3A Ce1 O10A 125.22(12) no
O2A Ce1 O6A 70.10(12) no
O1A Ce1 O6A 104.09(11) no
O9A Ce1 O6A 122.92(12) no
O3A Ce1 O6A 102.01(13) no
O10A Ce1 O6A 124.63(12) no
O2A Ce1 N2A 124.43(12) no
O1A Ce1 N2A 58.01(11) yes
O9A Ce1 N2A 104.67(13) no
O3A Ce1 N2A 117.38(12) no
O10A Ce1 N2A 65.36(13) no
O6A Ce1 N2A 68.25(12) no
O2A Ce1 O7A 108.15(12) no
O1A Ce1 O7A 62.96(11) no
O9A Ce1 O7A 166.55(11) no
O3A Ce1 O7A 66.09(12) no
O10A Ce1 O7A 126.38(12) no
O6A Ce1 O7A 46.82(11) yes
N2A Ce1 O7A 64.67(12) no
O2A Ce1 N5A 58.43(11) yes
O1A Ce1 N5A 121.85(11) no
O9A Ce1 N5A 63.37(12) no
O3A Ce1 N5A 70.51(13) no
O10A Ce1 N5A 101.68(13) no
O6A Ce1 N5A 121.83(12) no
N2A Ce1 N5A 166.97(14) no
O7A Ce1 N5A 127.93(13) no
O2A Ce1 O4A 64.66(12) no
O1A Ce1 O4A 105.51(11) no
O9A Ce1 O4A 124.74(12) no
O3A Ce1 O4A 46.66(11) yes
O10A Ce1 O4A 166.75(12) no
O6A Ce1 O4A 68.40(11) no
N2A Ce1 O4A 126.52(13) no
O7A Ce1 O4A 63.11(12) no
N5A Ce1 O4A 66.51(13) no
O2A Ce1 N3A 70.33(11) no
O1A Ce1 N3A 115.14(11) no
O9A Ce1 N3A 66.48(12) no
O3A Ce1 N3A 164.44(13) no
O10A Ce1 N3A 68.35(12) no
O6A Ce1 N3A 62.43(12) no
N2A Ce1 N3A 58.50(12) yes
O7A Ce1 N3A 100.22(12) no
N5A Ce1 N3A 116.81(12) no
O4A Ce1 N3A 121.57(12) no
O2A Ce1 N6A 114.68(11) no
O1A Ce1 N6A 68.74(11) no
O9A Ce1 N6A 71.54(12) no
O3A Ce1 N6A 62.88(13) no
O10A Ce1 N6A 67.74(12) no
O6A Ce1 N6A 164.72(13) no
N2A Ce1 N6A 115.28(12) no
O7A Ce1 N6A 119.74(12) no
N5A Ce1 N6A 57.52(12) yes
O4A Ce1 N6A 99.85(12) no
N3A Ce1 N6A 132.64(14) no
C6A C1A C2A 118.6(5) no
C6A C1A C7A 118.7(5) no
C2A C1A C7A 122.5(5) no
C1A C2A C3A 119.4(6) no
C4A C3A C2A 121.1(6) no
C5A C4A C3A 119.9(6) no
C4A C5A C6A 120.0(6) no
C1A C6A C5A 120.9(6) no
O1A C7A N1A 121.1(5) no
O1A C7A C1A 120.7(5) no
N1A C7A C1A 118.2(5) no
N2A C8A C9A 118.9(5) no
N3A C9A C10A 122.9(5) no
N3A C9A C8A 117.0(4) no
C10A C9A C8A 120.1(5) no
C9A C10A C11A 118.4(5) no
C12A C11A C10A 119.3(5) no
C11A C12A C13A 118.8(5) no
N3A C13A C12A 123.8(5) no
C15A C14A C19A 118.6(5) no
C15A C14A C20A 118.3(4) no
C19A C14A C20A 123.1(5) no
C16A C15A C14A 120.1(5) no
C17A C16A C15A 120.2(6) no
C16A C17A C18A 120.3(6) no
C19A C18A C17A 120.1(6) no
C18A C19A C14A 120.5(6) no
O2A C20A N4A 118.7(5) no
O2A C20A C14A 122.8(5) no
N4A C20A C14A 118.5(4) no
N5A C21A C22A 119.6(5) no
N6A C22A C23A 122.4(5) no
N6A C22A C21A 116.7(5) no
C23A C22A C21A 120.9(5) no
C24A C23A C22A 119.8(5) no
C23A C24A C25A 118.3(6) no
C24A C25A C26A 117.9(6) no
N6A C26A C25A 124.6(5) no
C7A N1A N2A 115.4(4) no
C8A N2A N1A 118.0(4) no
C8A N2A Ce1 125.1(3) no
N1A N2A Ce1 116.9(3) no
C13A N3A C9A 116.7(4) no
C13A N3A Ce1 122.8(3) no
C9A N3A Ce1 120.3(3) no
N5A N4A C20A 116.7(4) no
C21A N5A N4A 117.5(4) no
C21A N5A Ce1 125.5(3) no
N4A N5A Ce1 116.8(3) no
C26A N6A C22A 117.0(5) no
C26A N6A Ce1 122.7(3) no
C22A N6A Ce1 119.8(3) no
O5A N7A O4A 123.2(5) no
O5A N7A O3A 120.0(5) no
O4A N7A O3A 116.8(5) no
O8A N8A O7A 122.8(5) no
O8A N8A O6A 120.5(5) no
O7A N8A O6A 116.6(5) no
O11A N9A O10A 122.7(5) no
O11A N9A O9A 120.5(5) no
O10A N9A O9A 116.8(5) no
C7A O1A Ce1 123.2(3) no
C20A O2A Ce1 129.0(3) no
N7A O3A Ce1 100.9(3) no
N7A O4A Ce1 95.2(3) no
N8A O6A Ce1 99.5(3) no
N8A O7A Ce1 97.1(3) no
N9A O9A Ce1 97.7(3) no
N9A O10A Ce1 96.7(3) no
O1B Ce2 O2B 169.02(13) no
O1B Ce2 O10B 70.03(13) no
O2B Ce2 O10B 120.64(13) no
O1B Ce2 O9B 115.18(13) no
O2B Ce2 O9B 75.76(13) no
O10B Ce2 O9B 48.43(13) yes
O1B Ce2 O3B 106.35(11) no
O2B Ce2 O3B 65.69(11) no
O10B Ce2 O3B 127.58(12) no
O9B Ce2 O3B 124.84(12) no
O1B Ce2 O7B 69.06(11) no
O2B Ce2 O7B 104.39(11) no
O10B Ce2 O7B 122.18(12) no
O9B Ce2 O7B 125.28(12) no
O3B Ce2 O7B 102.15(12) no
O1B Ce2 O4B 64.44(12) no
O2B Ce2 O4B 105.23(12) no
O10B Ce2 O4B 124.01(12) no
O9B Ce2 O4B 165.97(12) no
O3B Ce2 O4B 46.95(11) yes
O7B Ce2 O4B 68.41(11) no
O1B Ce2 N2B 58.81(12) yes
O2B Ce2 N2B 121.76(12) no
O10B Ce2 N2B 63.63(13) no
O9B Ce2 N2B 101.61(14) no
O3B Ce2 N2B 70.42(13) no
O7B Ce2 N2B 120.99(12) no
O4B Ce2 N2B 65.69(13) no
O1B Ce2 O6B 107.24(12) no
O2B Ce2 O6B 63.12(12) no
O10B Ce2 O6B 165.98(11) no
O9B Ce2 O6B 127.07(12) no
O3B Ce2 O6B 66.42(12) no
O7B Ce2 O6B 46.60(11) yes
O4B Ce2 O6B 63.37(12) no
N2B Ce2 O6B 127.55(13) no
O1B Ce2 N5B 124.73(12) no
O2B Ce2 N5B 57.57(11) yes
O10B Ce2 N5B 104.87(12) no
O9B Ce2 N5B 65.50(13) no
O3B Ce2 N5B 116.72(12) no
O7B Ce2 N5B 69.39(12) no
O4B Ce2 N5B 127.18(13) no
N2B Ce2 N5B 167.10(14) no
O6B Ce2 N5B 64.79(12) no
O1B Ce2 N6B 70.47(11) no
O2B Ce2 N6B 114.93(11) no
O10B Ce2 N6B 66.91(12) no
O9B Ce2 N6B 68.74(13) no
O3B Ce2 N6B 164.05(13) no
O7B Ce2 N6B 61.95(12) no
O4B Ce2 N6B 121.61(12) no
N2B Ce2 N6B 117.70(13) no
O6B Ce2 N6B 99.11(12) no
N5B Ce2 N6B 58.46(12) yes
O1B Ce2 N3B 114.83(12) no
O2B Ce2 N3B 69.33(12) no
O10B Ce2 N3B 71.15(13) no
O9B Ce2 N3B 66.83(13) no
O3B Ce2 N3B 63.51(13) no
O7B Ce2 N3B 165.59(13) no
O4B Ce2 N3B 100.14(12) no
N2B Ce2 N3B 57.55(13) yes
O6B Ce2 N3B 121.09(13) no
N5B Ce2 N3B 114.58(12) no
N6B Ce2 N3B 132.33(14) no
C6B C1B C2B 118.3(5) no
C6B C1B C7B 117.8(5) no
C2B C1B C7B 123.9(5) no
C3B C2B C1B 122.2(5) no
C2B C3B C4B 118.9(6) no
C5B C4B C3B 119.9(5) no
C6B C5B C4B 120.8(6) no
C5B C6B C1B 119.9(5) no
O1B C7B N1B 119.1(5) no
O1B C7B C1B 122.4(5) no
N1B C7B C1B 118.4(5) no
N2B C8B C9B 118.6(5) no
N3B C9B C10B 122.4(5) no
N3B C9B C8B 117.0(5) no
C10B C9B C8B 120.6(5) no
C9B C10B C11B 119.0(6) no
C12B C11B C10B 119.5(6) no
C11B C12B C13B 118.3(6) no
N3B C13B C12B 124.1(5) no
C19B C14B C15B 118.3(6) no
C19B C14B C20B 124.4(5) no
C15B C14B C20B 117.2(5) no
C14B C15B C16B 118.5(6) no
C17B C16B C15B 122.0(7) no
C18B C17B C16B 119.3(7) no
C17B C18B C19B 120.7(7) no
C18B C19B C14B 121.2(7) no
O2B C20B N4B 120.9(5) no
O2B C20B C14B 120.8(5) no
N4B C20B C14B 118.3(5) no
N5B C21B C22B 119.1(5) no
N6B C22B C23B 121.5(5) no
N6B C22B C21B 118.3(4) no
C23B C22B C21B 120.2(4) no
C24B C23B C22B 119.3(5) no
C25B C24B C23B 119.4(5) no
C24B C25B C26B 117.8(5) no
N6B C26B C25B 125.1(5) no
C7B N1B N2B 116.3(4) no
C8B N2B N1B 117.4(4) no
C8B N2B Ce2 126.1(4) no
N1B N2B Ce2 116.5(3) no
C13B N3B C9B 116.7(5) no
C13B N3B Ce2 123.3(4) no
C9B N3B Ce2 119.5(3) no
C20B N4B N5B 114.9(4) no
C21B N5B N4B 119.4(4) no
C21B N5B Ce2 123.8(3) no
N4B N5B Ce2 116.3(3) no
C26B N6B C22B 116.8(4) no
C26B N6B Ce2 122.9(3) no
C22B N6B Ce2 120.0(3) no
O5B N7B O4B 121.6(5) no
O5B N7B O3B 120.8(5) no
O4B N7B O3B 117.6(5) no
O8B N8B O6B 121.4(5) no
O8B N8B O7B 121.1(5) no
O6B N8B O7B 117.6(5) no
O11B N9B O9B 122.7(6) no
O11B N9B O10B 120.8(6) no
O9B N9B O10B 116.4(5) no
C7B O1B Ce2 127.8(3) no
C20B O2B Ce2 123.7(3) no
N7B O3B Ce2 98.7(3) no
N7B O4B Ce2 96.7(3) no
N8B O6B Ce2 96.3(3) no
N8B O7B Ce2 99.5(3) no
N9B O9B Ce2 96.6(3) no
N9B O10B Ce2 98.4(3) no
O1AC C1AC C2AC 120.5(7) no
O1AC C1AC C3AC 122.9(7) no
C2AC C1AC C3AC 116.6(7) no
O2AC C4AC C6AC 124.5(8) no
O2AC C4AC C5AC 118.8(8) no
C6AC C4AC C5AC 116.7(8) no

loop_
_geom_bond_atom_site_label_1
_geom_bond_atom_site_label_2
_geom_bond_site_symmetry_2
_geom_bond_distance
_geom_bond_publ_flag
Ce1 O2A . 2.528(3) yes
Ce1 O1A . 2.585(3) yes
Ce1 O9A . 2.607(4) yes
Ce1 O3A . 2.634(4) yes
Ce1 O10A . 2.657(4) yes
Ce1 O6A . 2.674(4) yes
Ce1 N2A . 2.725(4) yes
Ce1 O7A . 2.724(4) yes
Ce1 N5A . 2.744(4) yes
Ce1 O4A . 2.759(4) yes
Ce1 N3A . 2.800(4) yes
Ce1 N6A . 2.848(4) yes
C1A C6A . 1.372(7) no
C1A C2A . 1.385(7) no
C1A C7A . 1.483(7) no
C2A C3A . 1.390(8) no
C3A C4A . 1.363(9) no
C4A C5A . 1.349(9) no
C5A C6A . 1.396(8) no
C7A O1A . 1.239(6) no
C7A N1A . 1.328(6) no
C8A N2A . 1.272(6) no
C8A C9A . 1.469(7) no
C9A N3A . 1.350(6) no
C9A C10A . 1.382(7) no
C10A C11A . 1.383(7) no
C11A C12A . 1.350(7) no
C12A C13A . 1.387(7) no
C13A N3A . 1.321(6) no
C14A C15A . 1.387(7) no
C14A C19A . 1.387(7) no
C14A C20A . 1.468(7) no
C15A C16A . 1.377(7) no
C16A C17A . 1.361(8) no
C17A C18A . 1.369(8) no
C18A C19A . 1.366(8) no
C20A O2A . 1.237(6) no
C20A N4A . 1.373(6) no
C21A N5A . 1.258(7) no
C21A C22A . 1.463(7) no
C22A N6A . 1.342(6) no
C22A C23A . 1.386(7) no
C23A C24A . 1.375(8) no
C24A C25A . 1.379(8) no
C25A C26A . 1.394(8) no
C26A N6A . 1.314(6) no
N1A N2A . 1.383(5) no
N4A N5A . 1.358(6) no
N7A O5A . 1.227(6) no
N7A O4A . 1.249(6) no
N7A O3A . 1.262(6) no
N8A O8A . 1.222(6) no
N8A O7A . 1.260(6) no
N8A O6A . 1.262(6) no
N9A O11A . 1.226(6) no
N9A O10A . 1.242(5) no
N9A O9A . 1.289(6) no
Ce2 O1B . 2.530(3) yes
Ce2 O2B . 2.583(4) yes
Ce2 O10B . 2.601(4) yes
Ce2 O9B . 2.650(4) yes
Ce2 O3B . 2.661(4) yes
Ce2 O7B . 2.673(4) yes
Ce2 O4B . 2.717(4) yes
Ce2 N2B . 2.731(4) yes
Ce2 O6B . 2.740(4) yes
Ce2 N5B . 2.750(4) yes
Ce2 N6B . 2.790(4) yes
Ce2 N3B . 2.838(4) yes
C1B C6B . 1.389(7) no
C1B C2B . 1.387(7) no
C1B C7B . 1.459(7) no
C2B C3B . 1.353(8) no
C3B C4B . 1.390(8) no
C4B C5B . 1.372(8) no
C5B C6B . 1.372(7) no
C7B O1B . 1.245(6) no
C7B N1B . 1.367(6) no
C8B N2B . 1.282(6) no
C8B C9B . 1.446(7) no
C9B N3B . 1.364(6) no
C9B C10B . 1.380(7) no
C10B C11B . 1.382(8) no
C11B C12B . 1.352(8) no
C12B C13B . 1.396(8) no
C13B N3B . 1.320(7) no
C14B C19B . 1.375(8) no
C14B C15B . 1.384(8) no
C14B C20B . 1.486(7) no
C15B C16B . 1.391(9) no
C16B C17B . 1.349(10) no
C17B C18B . 1.341(10) no
C18B C19B . 1.371(9) no
C20B O2B . 1.231(6) no
C20B N4B . 1.345(6) no
C21B N5B . 1.283(6) no
C21B C22B . 1.437(7) no
C22B N6B . 1.355(6) no
C22B C23B . 1.393(7) no
C23B C24B . 1.366(7) no
C24B C25B . 1.363(7) no
C25B C26B . 1.374(7) no
C26B N6B . 1.316(6) no
N1B N2B . 1.377(6) no
N4B N5B . 1.382(5) no
N7B O5B . 1.228(6) no
N7B O4B . 1.239(6) no
N7B O3B . 1.266(6) no
N8B O8B . 1.227(6) no
N8B O6B . 1.251(6) no
N8B O7B . 1.254(6) no
N9B O11B . 1.231(7) no
N9B O9B . 1.259(6) no
N9B O10B . 1.276(6) no
C1AC O1AC . 1.209(8) no
C1AC C2AC . 1.447(9) no
C1AC C3AC . 1.467(9) no
C4AC O2AC . 1.198(8) no
C4AC C6AC . 1.443(10) no
C4AC C5AC . 1.460(11) no

loop_
_geom_hbond_atom_site_label_D
_geom_hbond_atom_site_label_H
_geom_hbond_atom_site_label_A
_geom_hbond_distance_DH
_geom_hbond_distance_HA
_geom_hbond_distance_DA
_geom_hbond_angle_DHA
N1A H1A O4W 0.86 1.96 2.815(6) 171.9
N4A H4A1 O2W 0.86 2.04 2.883(6) 164.8
N1B H1B O1W 0.86 1.99 2.830(6) 164.5
N4B H4B1 O3W 0.86 2.03 2.872(6) 167.6
